data_8102346
loop_
_publ_author_name
'Yanglin Pan'
'Xianyong Yu'
'Zhanbing Wei'
'Shuhui Cai'
'Zhong Chen'

_publ_section_title
;
 Crystal structure of ammonium (picolinamide)oxo diperoxovanadate(V)
 monohydrate, NH4[VO(O2)2(C6H6N2O)] &#x00B7; H2O
;
_journal_issue 4
_journal_name_full 'Zeitschrift f\"ur Kristallographie - New Crystal Structures'
_journal_page_first 449
_journal_volume 223
_journal_year 2008
_chemical_formula_moiety C6H12N3O7V
_chemical_formula_sum 'C6 H12 N3 O7 V'
_chemical_formula_weight 289.13
_space_group_IT_number 14
_symmetry_cell_setting monoclinic
_symmetry_space_group_name_Hall '-P 2ybc'
_symmetry_space_group_name_H-M 'P 1 21/c 1'
_atom_sites_solution_hydrogens geom
_atom_sites_solution_primary direct
_atom_sites_solution_secondary difmap
_audit_creation_method SHELXL-97
_audit_update_record
;
2008-06-10 # Formatted by publCIF
;
_cell_angle_alpha 90.00
_cell_angle_beta 99.524(9)
_cell_angle_gamma 90.00
_cell_formula_units_Z 4
_cell_length_a 7.323(3)
_cell_length_b 14.255(7)
_cell_length_c 10.022(5)
_cell_measurement_pressure 101.325
_cell_measurement_reflns_used 1089
_cell_measurement_temperature 223
_cell_measurement_theta_max 24.42
_cell_measurement_theta_min 2.86
_cell_volume 1031.8(8)
_computing_cell_refinement 'Bruker SMART'
_computing_data_collection 'Bruker SMART'
_computing_data_reduction 'Bruker SAINT'
_computing_molecular_graphics 'Bruker SHELXTL'
_computing_publication_material 'Bruker SHELXTL'
_computing_structure_refinement 'Bruker SHELXTL[4]'
_computing_structure_solution 'Bruker SHELXTL[3]'
_diffrn_ambient_temperature 296(2)
_diffrn_measured_fraction_theta_full 0.970
_diffrn_measured_fraction_theta_max 0.970
_diffrn_measurement_device_type
;
BRUKER SMART Apex II CCD 
;
_diffrn_measurement_method '\w scans'
_diffrn_radiation_monochromator graphite
_diffrn_radiation_source 'fine-focus sealed tube'
_diffrn_radiation_type MoK\a
_diffrn_radiation_wavelength 0.71073
_diffrn_reflns_av_R_equivalents 0.0988
_diffrn_reflns_av_sigmaI/netI 0.1192
_diffrn_reflns_limit_h_max 8
_diffrn_reflns_limit_h_min -8
_diffrn_reflns_limit_k_max 14
_diffrn_reflns_limit_k_min -17
_diffrn_reflns_limit_l_max 11
_diffrn_reflns_limit_l_min -10
_diffrn_reflns_number 4856
_diffrn_reflns_theta_full 25.20
_diffrn_reflns_theta_max 25.20
_diffrn_reflns_theta_min 2.51
_exptl_absorpt_coefficient_mu 0.994
_exptl_absorpt_correction_T_max 0.8572
_exptl_absorpt_correction_T_min 0.8037
_exptl_absorpt_correction_type multi-scan
_exptl_absorpt_process_details SADABS
_exptl_crystal_colour yellow
_exptl_crystal_density_diffrn 1.861
_exptl_crystal_density_method 'not measured'
_exptl_crystal_description block
_exptl_crystal_F_000 592
_exptl_crystal_size_max 0.23
_exptl_crystal_size_mid 0.18
_exptl_crystal_size_min 0.16
_refine_diff_density_max 0.762
_refine_diff_density_min -1.023
_refine_diff_density_rms 0.142
_refine_ls_extinction_method none
_refine_ls_goodness_of_fit_ref 1.005
_refine_ls_hydrogen_treatment constr
_refine_ls_matrix_type full
_refine_ls_number_parameters 154
_refine_ls_number_reflns 1797
_refine_ls_number_restraints 22
_refine_ls_restrained_S_all 0.999
_refine_ls_R_factor_all 0.1020
_refine_ls_R_factor_gt 0.0671
_refine_ls_shift/su_max 0.001
_refine_ls_shift/su_mean 0.000
_refine_ls_structure_factor_coef Fsqd
_refine_ls_weighting_details 'calc w=1/[\s^2^(Fo^2^)+(0.0789P)^2^] where P=(Fo^2^+2Fc^2^)/3'
_refine_ls_weighting_scheme calc
_refine_ls_wR_factor_gt 0.1469
_refine_ls_wR_factor_ref 0.1718
_reflns_number_gt 1290
_reflns_number_total 1797
_reflns_threshold_expression >2sigma(I)
_cod_data_source_file 1267-2401.cff
_cod_data_source_block chenz2
_cod_original_sg_symbol_H-M 'P 21/c'
_cod_database_code 8102346

loop_
_symmetry_equiv_pos_as_xyz
'x, y, z'
'-x, y+1/2, -z+1/2'
'-x, -y, -z'
'x, -y-1/2, z-1/2'

loop_
_atom_site_label
_atom_site_type_symbol
_atom_site_fract_x
_atom_site_fract_y
_atom_site_fract_z
_atom_site_U_iso_or_equiv
_atom_site_adp_type
_atom_site_occupancy
_atom_site_symmetry_multiplicity
_atom_site_calc_flag
_atom_site_refinement_flags
_atom_site_disorder_assembly
_atom_site_disorder_group
V1 V 0.30238(13) 0.34624(6) 0.80091(9) 0.0187(3) Uani 1 1 d . . .
O2 O 0.1096(5) 0.4202(2) 0.8538(4) 0.0260(10) Uani 1 1 d . . .
O1 O 0.5427(5) 0.3150(3) 0.7711(4) 0.0304(11) Uani 1 1 d . . .
O4 O 0.1854(5) 0.2647(3) 0.7216(4) 0.0266(10) Uani 1 1 d . . .
O3 O 0.4527(5) 0.4782(2) 0.8536(4) 0.0207(9) Uani 1 1 d . . .
N1 N 0.2765(6) 0.4297(3) 0.6232(4) 0.0182(10) Uani 1 1 d . . .
N2 N 0.5405(6) 0.6150(3) 0.7854(5) 0.0219(11) Uani 1 1 d . . .
H1A H 0.6045 0.6274 0.8633 0.026 Uiso 1 1 d R . .
H1B H 0.5358 0.6548 0.7205 0.026 Uiso 1 1 d R . .
C8 C 0.1853(8) 0.4000(4) 0.5058(6) 0.0256(14) Uani 1 1 d . . .
H8A H 0.1403 0.3388 0.4993 0.031 Uiso 1 1 calc R . .
C9 C 0.1555(8) 0.4551(4) 0.3956(6) 0.0280(14) Uani 1 1 d . . .
H9A H 0.0926 0.4320 0.3140 0.034 Uiso 1 1 calc R . .
C10 C 0.2186(8) 0.5457(4) 0.4048(6) 0.0275(14) Uani 1 1 d . . .
H10A H 0.1954 0.5856 0.3305 0.033 Uiso 1 1 calc R . .
C11 C 0.3158(8) 0.5764(4) 0.5242(6) 0.0237(13) Uani 1 1 d . . .
H11A H 0.3628 0.6371 0.5323 0.028 Uiso 1 1 calc R . .
C12 C 0.3433(7) 0.5166(3) 0.6324(6) 0.0175(12) Uani 1 1 d . . .
C13 C 0.4519(7) 0.5377(4) 0.7658(5) 0.0157(12) Uani 1 1 d . . .
N3 N 0.8078(7) 0.0918(4) 0.5024(5) 0.0359(14) Uani 1 1 d D . .
H3 H 0.8140 0.1350 0.5673 0.043 Uiso 1 1 d RD . .
H4 H 0.8169 0.0350 0.5402 0.043 Uiso 1 1 d RD . .
H5 H 0.9046 0.0999 0.4594 0.043 Uiso 1 1 d RD . .
H6 H 0.7031 0.0973 0.4447 0.043 Uiso 1 1 d RD . .
O1W O 0.8372(6) 0.2057(3) 0.7245(6) 0.0518(14) Uani 1 1 d D . .
H1 H 0.9401 0.2308 0.7210 0.078 Uiso 1 1 d RD . .
H2 H 0.7569 0.2481 0.7095 0.078 Uiso 1 1 d RD . .
O5 O 0.2016(6) 0.3593(3) 0.9577(4) 0.0310(10) Uani 1 1 d . . .
O6 O 0.5007(5) 0.2827(3) 0.8993(4) 0.0324(11) Uani 1 1 d . . .

loop_
_atom_site_aniso_label
_atom_site_aniso_U_11
_atom_site_aniso_U_22
_atom_site_aniso_U_33
_atom_site_aniso_U_23
_atom_site_aniso_U_13
_atom_site_aniso_U_12
V1 0.0178(6) 0.0185(5) 0.0208(6) -0.0002(4) 0.0066(4) -0.0020(4)
O2 0.023(2) 0.029(2) 0.029(2) 0.0027(17) 0.0115(19) 0.0065(18)
O1 0.026(2) 0.023(2) 0.045(3) -0.0016(18) 0.016(2) 0.0015(17)
O4 0.027(2) 0.024(2) 0.030(2) -0.0034(16) 0.008(2) -0.0072(17)
O3 0.025(2) 0.020(2) 0.018(2) -0.0019(16) 0.0041(18) -0.0041(17)
N1 0.016(3) 0.023(2) 0.017(2) -0.0027(18) 0.009(2) 0.0005(19)
N2 0.026(3) 0.019(2) 0.022(3) 0.0026(19) 0.007(2) -0.004(2)
C8 0.020(3) 0.031(3) 0.028(3) -0.009(3) 0.012(3) -0.006(3)
C9 0.027(4) 0.044(4) 0.013(3) -0.009(3) 0.006(3) -0.003(3)
C10 0.030(4) 0.034(3) 0.019(3) 0.007(3) 0.005(3) 0.005(3)
C11 0.020(3) 0.025(3) 0.027(3) 0.004(2) 0.008(3) 0.002(2)
C12 0.012(3) 0.018(3) 0.026(3) -0.001(2) 0.011(2) 0.005(2)
C13 0.012(3) 0.019(3) 0.017(3) -0.005(2) 0.006(2) 0.005(2)
N3 0.023(3) 0.046(3) 0.041(3) 0.014(3) 0.013(3) 0.007(2)
O1W 0.029(3) 0.034(3) 0.096(4) -0.012(3) 0.019(3) -0.002(2)
O5 0.037(3) 0.038(2) 0.023(2) 0.0056(18) 0.017(2) -0.0009(19)
O6 0.026(2) 0.029(2) 0.041(3) 0.0095(19) 0.002(2) 0.0052(19)

loop_
_atom_type_symbol
_atom_type_description
_atom_type_scat_dispersion_real
_atom_type_scat_dispersion_imag
_atom_type_scat_source
C C 0.0033 0.0016 'International Tables Vol C Tables 4.2.6.8 and 6.1.1.4'
H H 0.0000 0.0000 'International Tables Vol C Tables 4.2.6.8 and 6.1.1.4'
N N 0.0061 0.0033 'International Tables Vol C Tables 4.2.6.8 and 6.1.1.4'
O O 0.0106 0.0060 'International Tables Vol C Tables 4.2.6.8 and 6.1.1.4'
V V 0.3005 0.5294 'International Tables Vol C Tables 4.2.6.8 and 6.1.1.4'

loop_
_geom_angle_atom_site_label_1
_geom_angle_atom_site_label_2
_geom_angle_atom_site_label_3
_geom_angle
_geom_angle_site_symmetry_1
_geom_angle_site_symmetry_3
_geom_angle_publ_flag
O4 V1 O5 103.97(19) . . ?
O4 V1 O6 102.75(19) . . ?
O5 V1 O6 89.1(2) . . ?
O4 V1 O1 100.92(19) . . ?
O5 V1 O1 132.2(2) . . ?
O6 V1 O1 45.49(17) . . ?
O4 V1 O2 100.51(19) . . ?
O5 V1 O2 44.87(16) . . ?
O6 V1 O2 132.38(18) . . ?
O1 V1 O2 158.08(17) . . ?
O4 V1 N1 91.40(19) . . ?
O5 V1 N1 131.47(17) . . ?
O6 V1 N1 132.38(18) . . ?
O1 V1 N1 87.45(17) . . ?
O2 V1 N1 87.47(16) . . ?
O4 V1 O3 163.58(18) . . ?
O5 V1 O3 87.97(16) . . ?
O6 V1 O3 88.46(16) . . ?
O1 V1 O3 78.27(15) . . ?
O2 V1 O3 79.87(16) . . ?
N1 V1 O3 72.19(16) . . ?
O5 O2 V1 65.6(2) . . ?
O6 O1 V1 66.0(2) . . ?
C13 O3 V1 118.6(3) . . ?
C8 N1 C12 119.1(5) . . ?
C8 N1 V1 121.9(4) . . ?
C12 N1 V1 118.8(3) . . ?
C13 N2 H1A 120.2 . . ?
C13 N2 H1B 119.8 . . ?
H1A N2 H1B 120.0 . . ?
N1 C8 C9 122.2(5) . . ?
N1 C8 H8A 118.9 . . ?
C9 C8 H8A 118.9 . . ?
C8 C9 C10 119.3(5) . . ?
C8 C9 H9A 120.3 . . ?
C10 C9 H9A 120.3 . . ?
C11 C10 C9 119.0(5) . . ?
C11 C10 H10A 120.5 . . ?
C9 C10 H10A 120.5 . . ?
C10 C11 C12 119.0(5) . . ?
C10 C11 H11A 120.5 . . ?
C12 C11 H11A 120.5 . . ?
N1 C12 C11 121.4(5) . . ?
N1 C12 C13 113.1(5) . . ?
C11 C12 C13 125.5(5) . . ?
O3 C13 N2 123.1(5) . . ?
O3 C13 C12 116.8(5) . . ?
N2 C13 C12 120.1(5) . . ?
H3 N3 H4 109.0 . . ?
H3 N3 H5 108.2 . . ?
H4 N3 H5 108.1 . . ?
H3 N3 H6 110.4 . . ?
H4 N3 H6 110.8 . . ?
H5 N3 H6 110.2 . . ?
H1 O1W H2 107.0 . . ?
O2 O5 V1 69.6(2) . . ?
O1 O6 V1 68.5(2) . . ?

loop_
_geom_bond_atom_site_label_1
_geom_bond_atom_site_label_2
_geom_bond_distance
_geom_bond_site_symmetry_2
_geom_bond_publ_flag
V1 O4 1.578(4) . ?
V1 O5 1.852(4) . ?
V1 O6 1.852(4) . ?
V1 O1 1.887(4) . ?
V1 O2 1.906(4) . ?
V1 N1 2.124(4) . ?
V1 O3 2.199(4) . ?
O2 O5 1.435(5) . ?
O1 O6 1.446(6) . ?
O3 C13 1.221(6) . ?
N1 C8 1.322(7) . ?
N1 C12 1.330(6) . ?
N2 C13 1.278(6) . ?
N2 H1A 0.8600 . ?
N2 H1B 0.8599 . ?
C8 C9 1.343(8) . ?
C8 H8A 0.9300 . ?
C9 C10 1.370(8) . ?
C9 H9A 0.9300 . ?
C10 C11 1.359(8) . ?
C10 H10A 0.9300 . ?
C11 C12 1.368(7) . ?
C11 H11A 0.9300 . ?
C12 C13 1.469(7) . ?
N3 H3 0.8920 . ?
N3 H4 0.8921 . ?
N3 H5 0.8954 . ?
N3 H6 0.8840 . ?
O1W H1 0.8402 . ?
O1W H2 0.8398 . ?
